data_2010399
loop_
_publ_author_name
'Benali-Cherif, N.'
'Pierrot, M.'
'Baudrion, C.'
'Aune, J.P.'

_publ_section_title
;
 5,5'-Bithiazole and 2,5'-Bithiazole
;
_journal_issue 1
_journal_name_full 'Acta Crystallographica Section C'
_journal_page_first 76
_journal_page_last 77
_journal_paper_doi 10.1107/S0108270194002969
_journal_volume 51
_journal_year 1995
_chemical_formula_moiety 'C6 H4 N2 S2'
_chemical_formula_sum 'C6 H4 N2 S2'
_chemical_formula_weight 168.24
_space_group_IT_number 14
_space_group_name_Hall '-P 2yn'
_space_group_name_H-M_alt 'P 1 21/n 1'
_symmetry_cell_setting monoclinic
_symmetry_space_group_name_Hall '-P 2yn'
_symmetry_space_group_name_H-M 'P 1 21/n 1'
_atom_type_scat_source IntTabIV
_cell_angle_alpha 90.
_cell_angle_beta 95.32(2)
_cell_angle_gamma 90.
_cell_formula_units_Z 2
_cell_length_a 8.670(3)
_cell_length_b 3.902(2)
_cell_length_c 10.4630(10)
_cell_measurement_reflns_used 25
_cell_measurement_temperature 293
_cell_measurement_theta_max 16
_cell_measurement_theta_min 14
_cell_volume 352.4(2)
_diffrn_measurement_device 'Enraf-Nonius CAD-4'
_diffrn_measurement_method \q/2\q
_diffrn_radiation_type MoK\a
_diffrn_radiation_wavelength 0.71069
_diffrn_reflns_av_R_equivalents 0.024
_diffrn_reflns_limit_h_max 10
_diffrn_reflns_limit_h_min 0
_diffrn_reflns_limit_k_max 4
_diffrn_reflns_limit_k_min -4
_diffrn_reflns_limit_l_max 12
_diffrn_reflns_limit_l_min -12
_diffrn_reflns_number 1340
_diffrn_reflns_theta_max 24
_diffrn_standards_decay_% <1
_diffrn_standards_interval_time 60
_diffrn_standards_number 2
_exptl_absorpt_coefficient_mu 0.641
_exptl_absorpt_correction_type none
_exptl_crystal_colour colorless
_exptl_crystal_density_diffrn 1.585
_exptl_crystal_description 'Crystal shape ?'
_exptl_crystal_size_max 0.4
_exptl_crystal_size_mid 0.3
_exptl_crystal_size_min 0.3
_refine_diff_density_max 0.259
_refine_diff_density_min -0.272
_refine_ls_goodness_of_fit_obs 0.508
_refine_ls_hydrogen_treatment refall
_refine_ls_number_parameters 54
_refine_ls_number_reflns 655
_refine_ls_R_factor_obs 0.031
_refine_ls_shift/esd_max 0.01
_refine_ls_structure_factor_coef F
_refine_ls_weighting_details 'w = 1/\s^2^'
_refine_ls_weighting_scheme calc
_refine_ls_wR_factor_obs 0.038
_reflns_number_observed 655
_reflns_number_total 663
_reflns_observed_criterion I>3\s(I)
_cod_data_source_file pa1078.cif
_cod_data_source_block pa1078a
_cod_depositor_comments
;
The following automatic conversions were performed:

'_refine_ls_weighting_scheme' value '1/\s^2^' was changed to 'calc'.
New tag '_refine_ls_weighting_details' was created. The value of the
new tag was set to 'w = 1/\s^2^'.

Automatic conversion script
Id: cif_fix_values 3143 2015-03-26 13:38:13Z robertas 
;
_cod_original_cell_volume 352.5(4)
_cod_original_sg_symbol_H-M 'P 21/n'
_cod_database_code 2010399

loop_
_space_group_symop_id
_space_group_symop_operation_xyz
1 x,y,z
2 -x+1/2,y+1/2,-z+1/2
3 -x,-y,-z
4 x+1/2,-y+1/2,z+1/2

loop_
_atom_site_label
_atom_site_fract_x
_atom_site_fract_y
_atom_site_fract_z
S .65708(8) .3036(2) .86501(6)
N .8262(3) .2622(8) 1.0773(2)
C4 .6848(3) .3941(9) 1.1031(3)
C5 .5785(3) .4368(7) 1.0022(2)
C2 .8271(3) .2079(9) .9550(3)
H1 .667(3) .449(8) 1.187(3)
H2 .919(4) .112(9) .914(3)

loop_
_geom_angle_atom_site_label_1
_geom_angle_atom_site_label_2
_geom_angle_atom_site_label_3
_geom_angle
_geom_angle_publ_flag
C2 S C5 89.70(10) yes
C2 N C4 110.0(3) yes
N C4 C5 116.6(2) yes
N C4 H1 119.(2) no
C5 C4 H1 125.(2) no
S C5 C4 108.7(2) yes
S C2 N 115.0(3) yes
S C2 H2 121.(2) no
N C2 H2 124.(2) no

loop_
_geom_bond_atom_site_label_1
_geom_bond_atom_site_label_2
_geom_bond_distance
_geom_bond_publ_flag
S C2 1.715(3) yes
S C5 1.725(3) yes
N C2 1.297(4) yes
N C4 1.380(4) yes
C4 C5 1.346(4) yes
C5 C5' 1.445(3) yes
C4 H1 0.93(3) no
C2 H2 1.01(3) no
